data_4034426
loop_
_publ_author_name
'Balijapalli, Umamahesh'
'Manickam, Saravanakumar'
'Thirumoorthy, Krishnan'
'Natesan Sundaramurthy, Karthikeyan'
'Sathiyanarayanan, Kulathu Iyer'

_publ_section_title
;
 (Tetrahydrodibenzo[<i>a</i>,<i>i</i>]phenanthridin-5-yl)phenol as a
 Fluorescent Probe for the Detection of Aniline.
;
_journal_issue 18
_journal_name_full 'The Journal of organic chemistry'
_journal_page_first 11513
_journal_page_last 11523
_journal_paper_doi 10.1021/acs.joc.9b00709
_journal_volume 84
_journal_year 2019
_chemical_formula_sum 'C31 H29 N2 O'
_chemical_formula_weight 445.59
_space_group_crystal_system monoclinic
_space_group_IT_number 15
_space_group_name_Hall '-C 2yc'
_space_group_name_H-M_alt 'C 1 2/c 1'
_atom_sites_solution_hydrogens mixed
_audit_creation_method SHELXL-2014/6
_cell_angle_alpha 90
_cell_angle_beta 122.84
_cell_angle_gamma 90
_cell_formula_units_Z 8
_cell_length_a 32.134(4)
_cell_length_b 10.0646(11)
_cell_length_c 17.425(2)
_cell_measurement_reflns_used 2086
_cell_measurement_temperature 293(2)
_cell_measurement_theta_max 24.5
_cell_measurement_theta_min 2.3
_cell_volume 4734.9(10)
_computing_structure_refinement 'SHELXL-2014/6 (Sheldrick, 2014)'
_diffrn_ambient_temperature 293(2)
_diffrn_measured_fraction_theta_full 0.847
_diffrn_measured_fraction_theta_max 0.840
_diffrn_measurement_device_type 'Bruker APEX-II CCD'
_diffrn_measurement_method '\f and \w scans'
_diffrn_radiation_type MoK\a
_diffrn_radiation_wavelength 0.71073
_diffrn_reflns_av_R_equivalents 0.0641
_diffrn_reflns_av_unetI/netI 0.1216
_diffrn_reflns_Laue_measured_fraction_full 0.847
_diffrn_reflns_Laue_measured_fraction_max 0.840
_diffrn_reflns_limit_h_max 43
_diffrn_reflns_limit_h_min -43
_diffrn_reflns_limit_k_max 13
_diffrn_reflns_limit_k_min -13
_diffrn_reflns_limit_l_max 23
_diffrn_reflns_limit_l_min -23
_diffrn_reflns_number 20434
_diffrn_reflns_point_group_measured_fraction_full 0.847
_diffrn_reflns_point_group_measured_fraction_max 0.840
_diffrn_reflns_theta_full 25.242
_diffrn_reflns_theta_max 28.665
_diffrn_reflns_theta_min 1.508
_exptl_absorpt_coefficient_mu 0.075
_exptl_crystal_density_diffrn 1.250
_exptl_crystal_description needle
_exptl_crystal_F_000 1896
_refine_diff_density_max 0.285
_refine_diff_density_min -0.302
_refine_diff_density_rms 0.120
_refine_ls_extinction_method none
_refine_ls_goodness_of_fit_ref 0.850
_refine_ls_hydrogen_treatment mixed
_refine_ls_matrix_type full
_refine_ls_number_parameters 311
_refine_ls_number_reflns 5133
_refine_ls_number_restraints 0
_refine_ls_restrained_S_all 0.850
_refine_ls_R_factor_all 0.1356
_refine_ls_R_factor_gt 0.0462
_refine_ls_shift/su_max 0.000
_refine_ls_shift/su_mean 0.000
_refine_ls_structure_factor_coef Fsqd
_refine_ls_weighting_details 'w=1/[\s^2^(Fo^2^)+(0.0595P)^2^] where P=(Fo^2^+2Fc^2^)/3'
_refine_ls_weighting_scheme calc
_refine_ls_wR_factor_gt 0.1034
_refine_ls_wR_factor_ref 0.1450
_reflns_Friedel_coverage 0.000
_reflns_number_gt 2266
_reflns_number_total 5133
_reflns_threshold_expression 'I > 2\s(I)'
_cod_data_source_file jo9b00709_si_003.cif
_cod_data_source_block shelx
_cod_original_cell_volume 4735.1(10)
_cod_original_sg_symbol_H-M 'C 2/c'
_cod_database_code 4034426
_shelx_space_group_comment
;
The symmetry employed for this shelxl refinement is uniquely defined
by the following loop, which should always be used as a source of
symmetry information in preference to the above space-group names.
They are only intended as comments.
;
_shelxl_version_number 2014/6

loop_
_space_group_symop_operation_xyz
'x, y, z'
'-x, y, -z+1/2'
'x+1/2, y+1/2, z'
'-x+1/2, y+1/2, -z+1/2'
'-x, -y, -z'
'x, -y, z-1/2'
'-x+1/2, -y+1/2, -z'
'x+1/2, -y+1/2, z-1/2'

loop_
_atom_site_label
_atom_site_type_symbol
_atom_site_fract_x
_atom_site_fract_y
_atom_site_fract_z
_atom_site_U_iso_or_equiv
_atom_site_adp_type
_atom_site_occupancy
_atom_site_site_symmetry_order
_atom_site_calc_flag
_atom_site_refinement_flags_posn
_atom_site_refinement_flags_adp
H1 H 0.3503(12) 0.039(3) 0.083(2) 0.085(11) Uiso 1 1 d . .
N2 N 0.28982(7) 0.00619(17) 0.06163(13) 0.0357(4) Uani 1 1 d . .
C002 C 0.30727(8) -0.0509(2) 0.14354(15) 0.0312(5) Uani 1 1 d . .
C003 C 0.27864(8) -0.1449(2) 0.15500(15) 0.0302(5) Uani 1 1 d . .
O1 O 0.38371(7) 0.05182(18) 0.11913(12) 0.0519(5) Uani 1 1 d . .
C005 C 0.15865(8) -0.1032(2) -0.08032(16) 0.0361(5) Uani 1 1 d . .
C006 C 0.22859(8) -0.1594(2) 0.08488(15) 0.0309(5) Uani 1 1 d . .
C007 C 0.21050(8) -0.0975(2) 0.00075(16) 0.0325(5) Uani 1 1 d . .
C008 C 0.39132(8) 0.0502(2) 0.20431(16) 0.0351(5) Uani 1 1 d . .
C009 C 0.29867(8) -0.2291(2) 0.23712(15) 0.0319(5) Uani 1 1 d . .
C010 C 0.24373(9) -0.0173(2) -0.00754(16) 0.0353(5) Uani 1 1 d . .
C011 C 0.19628(8) -0.2343(2) 0.10882(16) 0.0375(5) Uani 1 1 d . .
H01A H 0.1965 -0.3282 0.0964 0.045 Uiso 1 1 calc R U
H01B H 0.1625 -0.2025 0.0713 0.045 Uiso 1 1 calc R U
C012 C 0.34640(9) -0.2813(2) 0.28382(16) 0.0371(5) Uani 1 1 d . .
H012 H 0.3669 -0.2639 0.2627 0.045 Uiso 1 1 calc R U
C013 C 0.40870(8) 0.0699(2) 0.37728(17) 0.0375(5) Uani 1 1 d . .
H013 H 0.4132 0.0801 0.4344 0.045 Uiso 1 1 calc R U
C014 C 0.35503(8) 0.0015(2) 0.21822(16) 0.0322(5) Uani 1 1 d . .
C015 C 0.21515(8) -0.2148(2) 0.20917(17) 0.0396(6) Uani 1 1 d . .
H01C H 0.2134 -0.1215 0.2211 0.048 Uiso 1 1 calc R U
H01D H 0.1945 -0.2642 0.2240 0.048 Uiso 1 1 calc R U
C016 C 0.26768(9) -0.2622(2) 0.26762(16) 0.0358(5) Uani 1 1 d . .
C017 C 0.36555(9) 0.0173(2) 0.30673(17) 0.0357(5) Uani 1 1 d . .
H017 H 0.3418 -0.0096 0.3183 0.043 Uiso 1 1 calc R U
C018 C 0.43587(9) 0.0972(2) 0.27520(18) 0.0406(6) Uani 1 1 d . .
H018 H 0.4599 0.1223 0.2639 0.049 Uiso 1 1 calc R U
C019 C 0.44630(9) 0.1086(2) 0.36380(17) 0.0379(5) Uani 1 1 d . .
N1 N 0.49084(7) 0.1553(2) 0.43517(15) 0.0472(5) Uani 1 1 d . .
C021 C 0.12786(9) -0.2129(2) -0.10017(17) 0.0443(6) Uani 1 1 d . .
H021 H 0.1398 -0.2875 -0.0628 0.053 Uiso 1 1 calc R U
C022 C 0.28587(10) -0.3371(2) 0.34564(18) 0.0452(6) Uani 1 1 d . .
H022 H 0.2654 -0.3569 0.3666 0.054 Uiso 1 1 calc R U
C023 C 0.14073(9) 0.0051(2) -0.14069(17) 0.0443(6) Uani 1 1 d . .
C024 C 0.36368(10) -0.3578(2) 0.36031(18) 0.0436(6) Uani 1 1 d . .
H024 H 0.3955 -0.3928 0.3901 0.052 Uiso 1 1 calc R U
C025 C 0.09223(10) 0.0031(3) -0.21498(19) 0.0584(7) Uani 1 1 d . .
H025 H 0.0801 0.0754 -0.2545 0.070 Uiso 1 1 calc R U
C026 C 0.22549(9) 0.0563(3) -0.09471(17) 0.0490(6) Uani 1 1 d . .
H02A H 0.2229 -0.0038 -0.1407 0.059 Uiso 1 1 calc R U
H02B H 0.2486 0.1265 -0.0850 0.059 Uiso 1 1 calc R U
C027 C 0.33398(10) -0.3831(2) 0.39320(19) 0.0497(7) Uani 1 1 d . .
H027 H 0.3463 -0.4309 0.4470 0.060 Uiso 1 1 calc R U
C028 C 0.07957(10) -0.2112(3) -0.1753(2) 0.0581(8) Uani 1 1 d . .
H028 H 0.0591 -0.2843 -0.1875 0.070 Uiso 1 1 calc R U
C029 C 0.49513(10) 0.2025(3) 0.51798(19) 0.0563(7) Uani 1 1 d . .
H02C H 0.5297 0.2197 0.5638 0.068 Uiso 1 1 calc R U
H02D H 0.4839 0.1332 0.5413 0.068 Uiso 1 1 calc R U
C030 C 0.53305(9) 0.1745(2) 0.42662(19) 0.0488(6) Uani 1 1 d . .
H03A H 0.5319 0.1072 0.3857 0.059 Uiso 1 1 calc R U
H03B H 0.5632 0.1604 0.4860 0.059 Uiso 1 1 calc R U
C031 C 0.17513(10) 0.1152(3) -0.1268(2) 0.0539(7) Uani 1 1 d . .
H03C H 0.1779 0.1769 -0.0815 0.065 Uiso 1 1 calc R U
H03D H 0.1625 0.1631 -0.1836 0.065 Uiso 1 1 calc R U
C032 C 0.53601(11) 0.3091(3) 0.3918(2) 0.0624(8) Uani 1 1 d . .
H03E H 0.5648 0.3128 0.3883 0.094 Uiso 1 1 calc R U
H03F H 0.5069 0.3234 0.3321 0.094 Uiso 1 1 calc R U
H03G H 0.5382 0.3768 0.4326 0.094 Uiso 1 1 calc R U
C033 C 0.06173(11) -0.1030(4) -0.2316(2) 0.0664(9) Uani 1 1 d . .
H033 H 0.0290 -0.1013 -0.2809 0.080 Uiso 1 1 calc R U
C034 C 0.46557(13) 0.3274(3) 0.5035(2) 0.0763(10) Uani 1 1 d . .
H03H H 0.4698 0.3538 0.5603 0.114 Uiso 1 1 calc R U
H03I H 0.4770 0.3972 0.4818 0.114 Uiso 1 1 calc R U
H03J H 0.4311 0.3106 0.4593 0.114 Uiso 1 1 calc R U

loop_
_atom_site_aniso_label
_atom_site_aniso_U_11
_atom_site_aniso_U_22
_atom_site_aniso_U_33
_atom_site_aniso_U_23
_atom_site_aniso_U_13
_atom_site_aniso_U_12
N2 0.0371(11) 0.0405(11) 0.0301(12) 0.0004(9) 0.0186(10) -0.0061(9)
C002 0.0329(12) 0.0325(11) 0.0317(13) -0.0023(10) 0.0197(11) -0.0020(9)
C003 0.0327(12) 0.0307(11) 0.0322(13) -0.0029(10) 0.0210(11) -0.0021(9)
O1 0.0518(13) 0.0734(12) 0.0394(12) -0.0065(9) 0.0306(11) -0.0220(10)
C005 0.0332(12) 0.0451(13) 0.0308(13) -0.0088(11) 0.0178(11) 0.0016(10)
C006 0.0341(12) 0.0307(11) 0.0330(13) -0.0058(10) 0.0216(11) -0.0044(9)
C007 0.0330(12) 0.0334(12) 0.0316(13) -0.0053(10) 0.0179(11) -0.0007(9)
C008 0.0384(13) 0.0370(12) 0.0337(14) -0.0021(10) 0.0220(12) -0.0057(10)
C009 0.0372(12) 0.0299(11) 0.0310(13) -0.0059(10) 0.0201(11) -0.0067(9)
C010 0.0418(14) 0.0347(12) 0.0330(14) -0.0016(10) 0.0226(13) -0.0023(10)
C011 0.0343(12) 0.0404(13) 0.0410(15) -0.0036(11) 0.0226(12) -0.0065(10)
C012 0.0403(13) 0.0341(12) 0.0386(15) -0.0030(11) 0.0225(12) -0.0038(10)
C013 0.0402(14) 0.0391(13) 0.0332(14) -0.0059(11) 0.0201(12) -0.0071(10)
C014 0.0337(12) 0.0315(11) 0.0333(13) -0.0030(10) 0.0194(11) -0.0035(10)
C015 0.0443(14) 0.0412(13) 0.0462(16) 0.0001(11) 0.0329(13) -0.0058(11)
C016 0.0458(13) 0.0276(11) 0.0409(15) -0.0048(10) 0.0280(13) -0.0075(10)
C017 0.0377(13) 0.0350(12) 0.0400(14) -0.0022(10) 0.0246(12) -0.0038(10)
C018 0.0388(13) 0.0441(13) 0.0464(16) -0.0071(11) 0.0279(13) -0.0108(11)
C019 0.0355(13) 0.0339(12) 0.0412(15) -0.0056(10) 0.0188(12) -0.0052(10)
N1 0.0370(12) 0.0572(13) 0.0441(13) -0.0117(11) 0.0197(11) -0.0128(10)
C021 0.0369(13) 0.0549(15) 0.0425(16) -0.0128(12) 0.0223(13) -0.0063(12)
C022 0.0596(17) 0.0397(13) 0.0467(16) 0.0015(12) 0.0356(15) -0.0090(12)
C023 0.0432(15) 0.0542(15) 0.0372(15) -0.0010(12) 0.0228(14) 0.0111(12)
C024 0.0452(14) 0.0345(12) 0.0415(16) 0.0026(12) 0.0172(13) -0.0005(11)
C025 0.0451(16) 0.082(2) 0.0436(17) 0.0065(15) 0.0213(15) 0.0205(16)
C026 0.0496(16) 0.0560(16) 0.0359(16) 0.0067(13) 0.0195(14) -0.0053(13)
C027 0.0606(18) 0.0413(14) 0.0422(17) 0.0090(12) 0.0246(15) -0.0042(12)
C028 0.0366(14) 0.087(2) 0.0501(18) -0.0214(17) 0.0229(15) -0.0134(14)
C029 0.0511(17) 0.0635(18) 0.0458(18) -0.0140(14) 0.0207(15) -0.0168(14)
C030 0.0327(13) 0.0538(16) 0.0508(17) -0.0007(13) 0.0168(13) -0.0054(11)
C031 0.0630(18) 0.0493(16) 0.0451(17) 0.0086(13) 0.0266(15) 0.0097(13)
C032 0.0585(18) 0.0613(18) 0.064(2) 0.0023(15) 0.0307(17) -0.0120(14)
C033 0.0338(15) 0.112(3) 0.0428(18) -0.0060(18) 0.0137(15) 0.0103(17)
C034 0.095(3) 0.0609(19) 0.084(3) -0.0228(18) 0.056(2) -0.0161(18)

loop_
_atom_type_symbol
_atom_type_description
_atom_type_scat_dispersion_real
_atom_type_scat_dispersion_imag
_atom_type_scat_source
C C 0.0030 0.0020 'International Tables Vol C Tables 4.2.6.8 and 6.1.1.4'
H H 0.0000 0.0000 'International Tables Vol C Tables 4.2.6.8 and 6.1.1.4'
N N 0.0060 0.0030 'International Tables Vol C Tables 4.2.6.8 and 6.1.1.4'
O O 0.0110 0.0060 'International Tables Vol C Tables 4.2.6.8 and 6.1.1.4'

loop_
_geom_angle_atom_site_label_1
_geom_angle_atom_site_label_2
_geom_angle_atom_site_label_3
_geom_angle
C010 N2 C002 120.26(18)
N2 C002 C003 120.6(2)
N2 C002 C014 114.83(18)
C003 C002 C014 124.4(2)
C006 C003 C002 118.4(2)
C006 C003 C009 118.40(18)
C002 C003 C009 123.25(19)
C021 C005 C023 118.8(2)
C021 C005 C007 122.9(2)
C023 C005 C007 118.3(2)
C007 C006 C003 119.72(18)
C007 C006 C011 123.7(2)
C003 C006 C011 116.4(2)
C006 C007 C010 117.2(2)
C006 C007 C005 126.34(19)
C010 C007 C005 116.4(2)
O1 C008 C018 117.30(19)
O1 C008 C014 121.1(2)
C018 C008 C014 121.6(2)
C012 C009 C016 118.3(2)
C012 C009 C003 123.10(18)
C016 C009 C003 118.60(19)
N2 C010 C007 122.9(2)
N2 C010 C026 117.62(19)
C007 C010 C026 119.2(2)
C006 C011 C015 110.33(18)
C024 C012 C009 121.2(2)
C017 C013 C019 120.2(2)
C017 C014 C008 115.1(2)
C017 C014 C002 121.98(18)
C008 C014 C002 122.6(2)
C016 C015 C011 109.88(18)
C022 C016 C009 119.8(2)
C022 C016 C015 124.3(2)
C009 C016 C015 115.9(2)
C013 C017 C014 123.9(2)
C008 C018 C019 122.1(2)
N1 C019 C018 122.5(2)
N1 C019 C013 120.8(2)
C018 C019 C013 116.7(2)
C019 N1 C029 120.15(19)
C019 N1 C030 121.6(2)
C029 N1 C030 117.8(2)
C028 C021 C005 120.3(3)
C016 C022 C027 121.0(2)
C025 C023 C005 119.1(2)
C025 C023 C031 121.5(3)
C005 C023 C031 119.3(2)
C012 C024 C027 120.2(2)
C033 C025 C023 121.5(3)
C010 C026 C031 108.66(19)
C024 C027 C022 119.4(2)
C033 C028 C021 120.4(3)
N1 C029 C034 113.2(2)
N1 C030 C032 115.2(2)
C023 C031 C026 108.6(2)
C028 C033 C025 119.8(3)

loop_
_geom_bond_atom_site_label_1
_geom_bond_atom_site_label_2
_geom_bond_distance
N2 C010 1.329(3)
N2 C002 1.347(3)
C002 C003 1.407(3)
C002 C014 1.470(3)
C003 C006 1.403(3)
C003 C009 1.477(3)
O1 C008 1.367(3)
C005 C021 1.395(3)
C005 C023 1.404(3)
C005 C007 1.491(3)
C006 C007 1.397(3)
C006 C011 1.513(3)
C007 C010 1.407(3)
C008 C018 1.372(3)
C008 C014 1.402(3)
C009 C012 1.392(3)
C009 C016 1.400(3)
C010 C026 1.494(3)
C011 C015 1.521(3)
C012 C024 1.369(3)
C013 C017 1.366(3)
C013 C019 1.405(3)
C014 C017 1.397(3)
C015 C016 1.500(3)
C016 C022 1.377(3)
C018 C019 1.396(3)
C019 N1 1.373(3)
N1 C029 1.453(3)
N1 C030 1.456(3)
C021 C028 1.385(4)
C022 C027 1.379(4)
C023 C025 1.385(4)
C023 C031 1.489(4)
C024 C027 1.377(3)
C025 C033 1.370(4)
C026 C031 1.517(4)
C028 C033 1.367(4)
C029 C034 1.513(4)
C030 C032 1.509(4)
